data_1523944
loop_
_publ_author_name
'Yadagiri, Dongari'
'Anbarasan, Pazhamalai'

_publ_section_title
;
 Tandem 1,2-sulfur migration and (aza)-Diels--Alder reaction of
 \b-thio-\a-diazoimines: rhodium catalyzed synthesis of
 (fused)-polyhydropyridines, and cyclohexenes
;
_journal_issue 10
_journal_name_full 'Chem. Sci.'
_journal_page_first 5847
_journal_paper_doi 10.1039/C5SC02379C
_journal_volume 6
_journal_year 2015
_chemical_compound_source syn
_chemical_formula_moiety 'C32 H30 N2 O4 S4'
_chemical_formula_sum 'C32 H30 N2 O4 S4'
_chemical_formula_weight 634.86
_space_group_IT_number 2
_symmetry_cell_setting triclinic
_symmetry_Int_Tables_number 2
_symmetry_space_group_name_Hall '-P 1'
_symmetry_space_group_name_H-M 'P -1'
_atom_sites_solution_hydrogens geom
_atom_sites_solution_primary direct
_atom_sites_solution_secondary difmap
_audit_update_record
;
2014-12-22 deposited with the CCDC.
2015-07-10 downloaded from the CCDC.
;
_cell_angle_alpha 85.244(1)
_cell_angle_beta 70.619(1)
_cell_angle_gamma 77.661(1)
_cell_formula_units_Z 2
_cell_length_a 11.2966(2)
_cell_length_b 12.1022(3)
_cell_length_c 12.7036(3)
_cell_measurement_temperature 296(2)
_cell_volume 1600.36(6)
_computing_cell_refinement 'Bruker SMART'
_computing_data_collection 'Bruker SMART'
_computing_data_reduction 'Bruker SAINT'
_computing_molecular_graphics 'Bruker SHELXTL'
_computing_publication_material 'Bruker SHELXTL'
_computing_structure_refinement 'SHELXL-97 (Sheldrick, 1997)'
_computing_structure_solution 'SHELXS-97 (Sheldrick, 1990)'
_diffrn_ambient_temperature 296(2)
_diffrn_measured_fraction_theta_full 0.999
_diffrn_measured_fraction_theta_max 0.998
_diffrn_measurement_device_type 'CCD area detector'
_diffrn_measurement_method 'phi and omega scans'
_diffrn_radiation_monochromator graphite
_diffrn_radiation_probe x-ray
_diffrn_radiation_source 'fine-focus sealed tube'
_diffrn_radiation_type MoK\a
_diffrn_radiation_wavelength 0.71073
_diffrn_reflns_av_R_equivalents 0.0181
_diffrn_reflns_limit_h_max 13
_diffrn_reflns_limit_h_min -13
_diffrn_reflns_limit_k_max 14
_diffrn_reflns_limit_k_min -14
_diffrn_reflns_limit_l_max 15
_diffrn_reflns_limit_l_min -15
_diffrn_reflns_number 23373
_diffrn_reflns_reduction_process
;
;
_diffrn_reflns_theta_full 25.242
_diffrn_reflns_theta_max 25
_diffrn_reflns_theta_min 1.723
_exptl_absorpt_coefficient_mu 0.335
_exptl_absorpt_correction_T_max 0.955
_exptl_absorpt_correction_T_min 0.912
_exptl_absorpt_correction_type multi-scan
_exptl_absorpt_process_details 'APEX 2 (Bruker)'
_exptl_crystal_colour ' ?'
_exptl_crystal_density_diffrn 1.317
_exptl_crystal_density_method 'Not Measured'
_exptl_crystal_description ' ?'
_exptl_crystal_F_000 664
_exptl_crystal_size_max 0.28
_exptl_crystal_size_mid 0.22
_exptl_crystal_size_min 0.14
_refine_diff_density_max 0.282
_refine_diff_density_min -0.306
_refine_diff_density_rms 0.044
_refine_ls_abs_structure_details 'Flack H D (1983), Acta Cryst. A39, 876-881'
_refine_ls_extinction_method ' none'
_refine_ls_goodness_of_fit_ref 1.029
_refine_ls_hydrogen_treatment constr
_refine_ls_matrix_type full
_refine_ls_number_constraints 0
_refine_ls_number_parameters 381
_refine_ls_number_reflns 5632
_refine_ls_number_restraints 0
_refine_ls_restrained_S_all 1.029
_refine_ls_R_factor_all 0.0418
_refine_ls_R_factor_gt 0.035
_refine_ls_shift/su_max 0.001
_refine_ls_shift/su_mean 0
_refine_ls_structure_factor_coef Fsqd
_refine_ls_weighting_details 'w=1/[\s^2^(Fo^2^)+(0.0491P)^2^+0.6938P] where P=(Fo^2^+2Fc^2^)/3'
_refine_ls_weighting_scheme calc
_refine_ls_wR_factor_gt 0.092
_refine_ls_wR_factor_ref 0.0998
_reflns_number_gt 4855
_reflns_number_total 5632
_reflns_threshold_expression 'I > 2\s(I)'
_cod_data_source_file c5sc02379c2.cif
_cod_data_source_block 482
_cod_depositor_comments
;
The following automatic conversions were performed:

'_atom_sites_solution_hydrogens' value ' geom' changed to 'geom'
according to
/usr/data/users/saulius/crontab/automatic-downloads/rss-feeds/RSC/lib/dictionaries/cif_core.dic
dictionary named 'cif_core.dic' version 2.4.2 from 2011-04-26.

'_atom_sites_solution_primary' value ' direct' changed to 'direct'
according to
/usr/data/users/saulius/crontab/automatic-downloads/rss-feeds/RSC/lib/dictionaries/cif_core.dic
dictionary named 'cif_core.dic' version 2.4.2 from 2011-04-26.

'_atom_sites_solution_secondary' value ' difmap' changed to 'difmap'
according to
/usr/data/users/saulius/crontab/automatic-downloads/rss-feeds/RSC/lib/dictionaries/cif_core.dic
dictionary named 'cif_core.dic' version 2.4.2 from 2011-04-26.

'_exptl_absorpt_correction_type' value ' multi-scan' changed to
'multi-scan' according to
/usr/data/users/saulius/crontab/automatic-downloads/rss-feeds/RSC/lib/dictionaries/cif_core.dic
dictionary named 'cif_core.dic' version 2.4.2 from 2011-04-26.

'_refine_ls_hydrogen_treatment' value ' constr' changed to 'constr'
according to
/usr/data/users/saulius/crontab/automatic-downloads/rss-feeds/RSC/lib/dictionaries/cif_core.dic
dictionary named 'cif_core.dic' version 2.4.2 from 2011-04-26.

'_refine_ls_weighting_scheme' value ' calc' changed to 'calc'
according to
/usr/data/users/saulius/crontab/automatic-downloads/rss-feeds/RSC/lib/dictionaries/cif_core.dic
dictionary named 'cif_core.dic' version 2.4.2 from 2011-04-26.

Automatic conversion script
Id: cif_fix_values 3271 2015-04-21 07:52:19Z andrius 

 Adding full bibliography for 1523944.cif.
;
_cod_database_code 1523944

loop_
_symmetry_equiv_pos_site_id
_symmetry_equiv_pos_as_xyz
1 x,y,z
2 -x,-y,-z

loop_
_atom_site_aniso_label
_atom_site_aniso_U_11
_atom_site_aniso_U_22
_atom_site_aniso_U_33
_atom_site_aniso_U_23
_atom_site_aniso_U_13
_atom_site_aniso_U_12
S1 0.0702(4) 0.0438(3) 0.0901(4) -0.0054(3) -0.0392(3) -0.0157(3)
S2 0.0483(3) 0.0542(3) 0.0500(3) -0.0073(2) -0.0138(2) 0.0000(2)
S3 0.0376(2) 0.0388(2) 0.0418(2) 0.0014(2) -0.0149(2) -0.0061(2)
S4 0.0439(3) 0.0575(3) 0.0382(3) 0.0117(2) -0.0149(2) -0.0112(2)
O1 0.0498(8) 0.0492(7) 0.0554(8) 0.0025(6) -0.0291(7) -0.0040(6)
O2 0.0457(8) 0.0547(8) 0.0549(8) 0.0029(7) -0.0061(6) -0.0131(6)
O3 0.0513(8) 0.0851(10) 0.0426(7) 0.0024(7) -0.0209(6) -0.0145(8)
O4 0.0607(9) 0.0703(10) 0.0551(9) 0.0278(7) -0.0166(7) -0.0183(8)
N1 0.0425(8) 0.0395(8) 0.0387(8) 0.0011(6) -0.0164(7) -0.0061(6)
N2 0.0409(8) 0.0400(8) 0.0436(8) 0.0082(6) -0.0149(7) -0.0084(7)
C1 0.0487(11) 0.0394(10) 0.0647(13) 0.0020(9) -0.0261(10) -0.0104(8)
C2 0.0622(13) 0.0549(12) 0.0542(12) 0.0081(9) -0.0308(10) -0.0200(10)
C3 0.0492(11) 0.0456(10) 0.0417(10) 0.0090(8) -0.0207(8) -0.0142(8)
C4 0.0389(9) 0.0379(9) 0.0389(9) 0.0034(7) -0.0142(8) -0.0072(7)
C6 0.0457(11) 0.0377(9) 0.0597(12) 0.0078(8) -0.0194(9) -0.0122(8)
C7 0.0482(12) 0.0602(12) 0.0582(12) -0.0023(10) -0.0187(10) -0.0210(10)
C8 0.0622(15) 0.0831(17) 0.0845(18) -0.0230(14) -0.0297(13) 0.0047(13)
C9 0.0609(17) 0.099(2) 0.110(2) -0.0098(18) -0.0249(17) 0.0094(15)
C10 0.0668(18) 0.117(3) 0.130(3) 0.043(2) -0.050(2) -0.0263(19)
C11 0.120(3) 0.117(3) 0.102(2) 0.038(2) -0.079(2) -0.062(2)
C12 0.0973(19) 0.0708(15) 0.0690(15) 0.0078(12) -0.0403(14) -0.0409(14)
C13 0.098(2) 0.0586(16) 0.120(2) 0.0276(16) -0.0162(19) 0.0118(15)
C14 0.195(5) 0.104(3) 0.130(4) 0.052(3) -0.012(4) 0.058(4)
C15 0.268(8) 0.129(4) 0.098(3) -0.010(3) -0.085(4) 0.115(5)
C16 0.185(5) 0.126(3) 0.151(4) -0.055(3) -0.128(4) 0.076(3)
C17 0.092(2) 0.0802(18) 0.109(2) -0.0257(16) -0.0635(19) 0.0253(16)
C18 0.0601(13) 0.0447(11) 0.0594(12) -0.0081(9) -0.0192(11) 0.0145(10)
C19 0.0329(9) 0.0430(10) 0.0358(9) 0.0009(7) -0.0106(7) -0.0032(7)
C20 0.0394(10) 0.0365(9) 0.0449(10) 0.0007(7) -0.0147(8) -0.0071(8)
C21 0.0637(13) 0.0478(11) 0.0465(11) 0.0016(9) -0.0163(10) -0.0029(10)
C22 0.0717(15) 0.0550(13) 0.0521(12) -0.0072(10) -0.0032(11) -0.0043(11)
C23 0.0461(12) 0.0394(10) 0.0815(16) -0.0082(10) -0.0105(11) -0.0064(9)
C24 0.0573(13) 0.0443(11) 0.0771(15) 0.0036(10) -0.0319(12) -0.0002(10)
C25 0.0575(13) 0.0497(11) 0.0498(11) 0.0018(9) -0.0213(10) -0.0024(10)
C26 0.0717(17) 0.0549(14) 0.114(2) -0.0128(14) -0.0076(16) 0.0068(13)
C27 0.0397(10) 0.0521(11) 0.0346(9) 0.0010(8) -0.0083(8) -0.0094(8)
C28 0.0443(11) 0.0583(12) 0.0533(11) -0.0055(9) -0.0150(9) -0.0150(9)
C29 0.0550(13) 0.0468(11) 0.0673(14) -0.0041(10) -0.0176(11) -0.0098(10)
C30 0.0470(11) 0.0540(12) 0.0424(10) -0.0058(9) -0.0104(9) -0.0025(9)
C31 0.0415(11) 0.0626(13) 0.0631(13) -0.0031(10) -0.0203(10) -0.0098(10)
C32 0.0454(11) 0.0510(11) 0.0642(13) 0.0034(10) -0.0175(10) -0.0151(9)
C33 0.0642(15) 0.0643(14) 0.0798(16) -0.0028(12) -0.0273(13) 0.0028(12)

loop_
_atom_site_label
_atom_site_type_symbol
_atom_site_thermal_displace_type
_atom_site_fract_x
_atom_site_fract_y
_atom_site_fract_z
_atom_site_occupancy
_atom_site_U_iso_or_equiv
S1 S Uani 0.67150(6) 0.07572(5) 0.06933(6) 1.000 0.0637(2)
S2 S Uani 1.05045(5) 0.15884(4) 0.09856(4) 1.000 0.0526(2)
S3 S Uani 1.06202(4) 0.51137(4) 0.24012(4) 1.000 0.0392(1)
S4 S Uani 0.73368(5) 0.27465(4) 0.38619(4) 1.000 0.0467(2)
O1 O Uani 1.10707(13) 0.44696(11) 0.32384(11) 1.000 0.0495(4)
O2 O Uani 1.15294(13) 0.55065(12) 0.14438(12) 1.000 0.0541(5)
O3 O Uani 0.82047(14) 0.31804(14) 0.42321(11) 1.000 0.0583(5)
O4 O Uani 0.67013(15) 0.18901(13) 0.44985(12) 1.000 0.0634(5)
N1 N Uani 0.97848(14) 0.44262(12) 0.19029(12) 1.000 0.0398(5)
N2 N Uani 0.81774(14) 0.21550(12) 0.26168(12) 1.000 0.0416(5)
C1 C Uani 0.74531(19) 0.16909(16) 0.11432(18) 1.000 0.0489(7)
C2 C Uani 0.8109(2) 0.24961(18) 0.03166(17) 1.000 0.0533(7)
C3 C Uani 0.85593(19) 0.33152(16) 0.08801(15) 1.000 0.0438(6)
C4 C Uani 0.91320(17) 0.26992(14) 0.17572(14) 1.000 0.0385(5)
C6 C Uani 0.74701(19) 0.15768(15) 0.21859(17) 1.000 0.0470(6)
C7 C Uani 0.5527(2) 0.17208(18) 0.02658(18) 1.000 0.0534(7)
C8 C Uani 0.4957(3) 0.2761(2) 0.0748(2) 1.000 0.0768(10)
C9 C Uani 0.4025(3) 0.3469(3) 0.0409(3) 1.000 0.0941(11)
C10 C Uani 0.3620(3) 0.3133(3) -0.0386(3) 1.000 0.1014(15)
C11 C Uani 0.4169(4) 0.2102(3) -0.0859(3) 1.000 0.0983(16)
C12 C Uani 0.5139(3) 0.1392(2) -0.0553(2) 1.000 0.0723(9)
C13 C Uani 1.0430(3) -0.0009(2) 0.2631(3) 1.000 0.1030(11)
C14 C Uani 1.0872(6) -0.0605(4) 0.3443(4) 1.000 0.170(2)
C15 C Uani 1.1909(8) -0.0377(5) 0.3640(4) 1.000 0.182(3)
C16 C Uani 1.2537(5) 0.0450(4) 0.3030(4) 1.000 0.149(2)
C17 C Uani 1.2088(3) 0.1070(3) 0.2232(3) 1.000 0.0911(11)
C18 C Uani 1.1022(2) 0.08368(18) 0.20516(19) 1.000 0.0582(7)
C19 C Uani 0.97608(16) 0.34095(15) 0.22356(14) 1.000 0.0381(5)
C20 C Uani 0.94124(17) 0.62642(15) 0.30181(15) 1.000 0.0401(6)
C21 C Uani 0.8951(2) 0.63771(17) 0.41603(17) 1.000 0.0545(7)
C22 C Uani 0.7972(2) 0.72781(19) 0.46164(19) 1.000 0.0648(8)
C23 C Uani 0.7450(2) 0.80540(17) 0.3957(2) 1.000 0.0581(7)
C24 C Uani 0.7941(2) 0.79315(18) 0.2814(2) 1.000 0.0588(8)
C25 C Uani 0.8915(2) 0.70430(17) 0.23349(17) 1.000 0.0528(7)
C26 C Uani 0.6345(3) 0.9009(2) 0.4467(3) 1.000 0.0882(10)
C27 C Uani 0.61722(17) 0.38724(16) 0.36416(14) 1.000 0.0431(6)
C28 C Uani 0.6362(2) 0.49675(18) 0.35558(17) 1.000 0.0511(7)
C29 C Uani 0.5451(2) 0.58315(18) 0.33415(19) 1.000 0.0568(7)
C30 C Uani 0.43533(19) 0.56275(17) 0.32026(16) 1.000 0.0497(6)
C31 C Uani 0.4177(2) 0.45210(19) 0.33123(18) 1.000 0.0548(7)
C32 C Uani 0.50655(19) 0.36486(18) 0.35308(18) 1.000 0.0530(7)
C33 C Uani 0.3373(2) 0.6563(2) 0.2945(2) 1.000 0.0707(9)
H2A H Uiso 0.75243 0.29204 -0.00529 1.000 0.0639
H2B H Uiso 0.88393 0.20752 -0.02463 1.000 0.0639
H3A H Uiso 0.78415 0.39104 0.12345 1.000 0.0526
H3B H Uiso 0.91984 0.36624 0.03220 1.000 0.0526
H6 H Uiso 0.69916 0.10905 0.26626 1.000 0.0564
H8 H Uiso 0.52075 0.29869 0.13105 1.000 0.0921
H9 H Uiso 0.36691 0.41796 0.07241 1.000 0.1129
H10 H Uiso 0.29737 0.36039 -0.06035 1.000 0.1217
H11 H Uiso 0.38870 0.18700 -0.13988 1.000 0.1182
H12 H Uiso 0.55234 0.06985 -0.08997 1.000 0.0868
H13 H Uiso 0.97381 -0.01776 0.24787 1.000 0.1237
H14 H Uiso 1.04609 -0.11649 0.38576 1.000 0.2043
H15 H Uiso 1.21980 -0.07812 0.41918 1.000 0.2183
H16 H Uiso 1.32581 0.05857 0.31569 1.000 0.1785
H17 H Uiso 1.24925 0.16352 0.18213 1.000 0.1094
H19 H Uiso 1.01329 0.31062 0.27753 1.000 0.0458
H21 H Uiso 0.92921 0.58568 0.46167 1.000 0.0654
H22 H Uiso 0.76587 0.73611 0.53870 1.000 0.0777
H24 H Uiso 0.76072 0.84589 0.23581 1.000 0.0706
H25 H Uiso 0.92349 0.69668 0.15636 1.000 0.0633
H26A H Uiso 0.66697 0.96640 0.45265 1.000 0.1325
H26B H Uiso 0.58539 0.87833 0.51957 1.000 0.1325
H26C H Uiso 0.58094 0.91858 0.40019 1.000 0.1325
H28 H Uiso 0.70959 0.51234 0.36412 1.000 0.0613
H29 H Uiso 0.55784 0.65709 0.32892 1.000 0.0681
H31 H Uiso 0.34380 0.43653 0.32361 1.000 0.0657
H32 H Uiso 0.49267 0.29117 0.36041 1.000 0.0635
H33A H Uiso 0.35457 0.72804 0.30550 1.000 0.1061
H33B H Uiso 0.25350 0.64965 0.34322 1.000 0.1061
H33C H Uiso 0.34133 0.65096 0.21839 1.000 0.1061

loop_
_atom_type_symbol
_atom_type_description
_atom_type_scat_dispersion_real
_atom_type_scat_dispersion_imag
_atom_type_scat_source
C C 0.0033 0.0016 ' International Tables Vol C Tables 4.2.6.8 and 6.1.1.4'
H H 0.0000 0.0000 ' International Tables Vol C Tables 4.2.6.8 and 6.1.1.4'
N N 0.0061 0.0033 ' International Tables Vol C Tables 4.2.6.8 and 6.1.1.4'
O O 0.0106 0.0060 ' International Tables Vol C Tables 4.2.6.8 and 6.1.1.4'
S S 0.1246 0.1234 ' International Tables Vol C Tables 4.2.6.8 and 6.1.1.4'

loop_
_geom_angle_atom_site_label_1
_geom_angle_atom_site_label_2
_geom_angle_atom_site_label_3
_geom_angle
_geom_angle_publ_flag
C1 S1 C7 101.52(10) yes
C4 S2 C18 103.40(9) yes
O1 S3 O2 118.71(9) yes
O1 S3 N1 112.33(8) yes
O1 S3 C20 109.66(9) yes
O2 S3 N1 105.74(8) yes
O2 S3 C20 109.03(9) yes
N1 S3 C20 99.63(9) yes
O3 S4 O4 120.13(9) yes
O3 S4 N2 106.93(9) yes
O3 S4 C27 109.25(10) yes
O4 S4 N2 104.50(8) yes
O4 S4 C27 108.21(10) yes
N2 S4 C27 107.06(8) yes
S3 N1 C19 116.34(14) yes
S4 N2 C4 122.01(12) yes
S4 N2 C6 113.72(13) yes
C4 N2 C6 114.46(14) yes
S1 C1 C2 118.78(16) yes
S1 C1 C6 117.56(16) yes
C2 C1 C6 123.5(2) no
C1 C2 C3 111.24(17) no
C2 C3 C4 110.85(16) no
S2 C4 N2 109.45(11) yes
S2 C4 C3 105.79(12) yes
S2 C4 C19 102.90(13) yes
N2 C4 C3 110.59(16) yes
N2 C4 C19 113.42(14) yes
C3 C4 C19 114.05(15) no
N2 C6 C1 123.78(18) yes
S1 C7 C8 122.7(2) yes
S1 C7 C12 118.23(18) yes
C8 C7 C12 119.0(2) no
C7 C8 C9 120.9(3) no
C8 C9 C10 120.2(3) no
C9 C10 C11 119.4(4) no
C10 C11 C12 121.3(4) no
C7 C12 C11 119.3(2) no
C14 C13 C18 119.1(4) no
C13 C14 C15 120.2(5) no
C14 C15 C16 120.8(6) no
C15 C16 C17 119.6(6) no
C16 C17 C18 118.9(4) no
S2 C18 C13 120.1(2) yes
S2 C18 C17 118.4(2) yes
C13 C18 C17 121.4(3) no
N1 C19 C4 119.91(16) yes
S3 C20 C21 120.56(15) yes
S3 C20 C25 118.66(14) yes
C21 C20 C25 120.77(18) no
C20 C21 C22 118.81(19) no
C21 C22 C23 121.5(2) no
C22 C23 C24 118.6(2) no
C22 C23 C26 121.1(2) no
C24 C23 C26 120.4(2) no
C23 C24 C25 121.3(2) no
C20 C25 C24 119.06(19) no
S4 C27 C28 120.56(17) yes
S4 C27 C32 119.40(15) yes
C28 C27 C32 120.03(19) no
C27 C28 C29 119.3(2) no
C28 C29 C30 121.8(2) no
C29 C30 C31 117.7(2) no
C29 C30 C33 121.94(19) no
C31 C30 C33 120.4(2) no
C30 C31 C32 121.6(2) no
C27 C32 C31 119.6(2) no
C1 C2 H2A 109.00 no
C1 C2 H2B 109.00 no
C3 C2 H2A 109.00 no
C3 C2 H2B 109.00 no
H2A C2 H2B 108.00 no
C2 C3 H3A 109.00 no
C2 C3 H3B 109.00 no
C4 C3 H3A 109.00 no
C4 C3 H3B 109.00 no
H3A C3 H3B 108.00 no
N2 C6 H6 118.00 no
C1 C6 H6 118.00 no
C7 C8 H8 120.00 no
C9 C8 H8 120.00 no
C8 C9 H9 120.00 no
C10 C9 H9 120.00 no
C9 C10 H10 120.00 no
C11 C10 H10 120.00 no
C10 C11 H11 119.00 no
C12 C11 H11 119.00 no
C7 C12 H12 120.00 no
C11 C12 H12 120.00 no
C14 C13 H13 120.00 no
C18 C13 H13 120.00 no
C13 C14 H14 120.00 no
C15 C14 H14 120.00 no
C14 C15 H15 120.00 no
C16 C15 H15 120.00 no
C15 C16 H16 120.00 no
C17 C16 H16 120.00 no
C16 C17 H17 121.00 no
C18 C17 H17 121.00 no
N1 C19 H19 120.00 no
C4 C19 H19 120.00 no
C20 C21 H21 121.00 no
C22 C21 H21 121.00 no
C21 C22 H22 119.00 no
C23 C22 H22 119.00 no
C23 C24 H24 119.00 no
C25 C24 H24 119.00 no
C20 C25 H25 120.00 no
C24 C25 H25 120.00 no
C23 C26 H26A 109.00 no
C23 C26 H26B 109.00 no
C23 C26 H26C 109.00 no
H26A C26 H26B 110.00 no
H26A C26 H26C 109.00 no
H26B C26 H26C 109.00 no
C27 C28 H28 120.00 no
C29 C28 H28 120.00 no
C28 C29 H29 119.00 no
C30 C29 H29 119.00 no
C30 C31 H31 119.00 no
C32 C31 H31 119.00 no
C27 C32 H32 120.00 no
C31 C32 H32 120.00 no
C30 C33 H33A 109.00 no
C30 C33 H33B 109.00 no
C30 C33 H33C 109.00 no
H33A C33 H33B 109.00 no
H33A C33 H33C 109.00 no
H33B C33 H33C 110.00 no

loop_
_geom_bond_atom_site_label_1
_geom_bond_atom_site_label_2
_geom_bond_distance
_geom_bond_publ_flag
S1 C1 1.768(2) yes
S1 C7 1.779(2) yes
S2 C4 1.8684(18) yes
S2 C18 1.760(2) yes
S3 O1 1.4318(15) yes
S3 O2 1.4296(16) yes
S3 N1 1.6742(17) yes
S3 C20 1.7532(19) yes
S4 O3 1.4231(17) yes
S4 O4 1.4273(17) yes
S4 N2 1.6782(15) yes
S4 C27 1.755(2) yes
N1 C19 1.270(2) yes
N2 C4 1.481(2) yes
N2 C6 1.421(3) yes
C1 C2 1.491(3) no
C1 C6 1.326(3) no
C2 C3 1.526(3) no
C3 C4 1.533(3) no
C4 C19 1.499(3) no
C7 C8 1.376(3) no
C7 C12 1.371(4) no
C8 C9 1.372(5) no
C9 C10 1.360(5) no
C10 C11 1.360(5) no
C11 C12 1.384(5) no
C13 C14 1.378(6) no
C13 C18 1.370(4) no
C14 C15 1.362(11) no
C15 C16 1.384(8) no
C16 C17 1.379(6) no
C17 C18 1.386(4) no
C20 C21 1.377(3) no
C20 C25 1.385(3) no
C21 C22 1.383(3) no
C22 C23 1.376(3) no
C23 C24 1.380(3) no
C23 C26 1.512(4) no
C24 C25 1.377(3) no
C27 C28 1.377(3) no
C27 C32 1.387(3) no
C28 C29 1.380(3) no
C29 C30 1.383(3) no
C30 C31 1.385(3) no
C30 C33 1.503(3) no
C31 C32 1.372(3) no
C2 H2A 0.9700 no
C2 H2B 0.9700 no
C3 H3A 0.9700 no
C3 H3B 0.9700 no
C6 H6 0.9300 no
C8 H8 0.9300 no
C9 H9 0.9300 no
C10 H10 0.9300 no
C11 H11 0.9300 no
C12 H12 0.9300 no
C13 H13 0.9300 no
C14 H14 0.9300 no
C15 H15 0.9300 no
C16 H16 0.9300 no
C17 H17 0.9300 no
C19 H19 0.9300 no
C21 H21 0.9300 no
C22 H22 0.9300 no
C24 H24 0.9300 no
C25 H25 0.9300 no
C26 H26A 0.9600 no
C26 H26B 0.9600 no
C26 H26C 0.9600 no
C28 H28 0.9300 no
C29 H29 0.9300 no
C31 H31 0.9300 no
C32 H32 0.9300 no
C33 H33A 0.9600 no
C33 H33B 0.9600 no
C33 H33C 0.9600 no

loop_
_geom_hbond_atom_site_label_D
_geom_hbond_atom_site_label_H
_geom_hbond_atom_site_label_A
_geom_hbond_distance_DH
_geom_hbond_distance_HA
_geom_hbond_distance_DA
_geom_hbond_angle_DHA
_geom_hbond_site_symmetry_A
_geom_hbond_publ_flag
C6 H6 O4 0.9300 2.4900 2.807(2) 100.00 . yes
C9 H9 O2 0.9300 2.5200 3.296(4) 141.00 1_455 yes
C15 H15 O4 0.9300 2.5300 3.454(7) 172.00 2_756 yes
C19 H19 O1 0.9300 2.3500 2.791(2) 109.00 . yes
C21 H21 O1 0.9300 2.5800 2.943(3) 104.00 . yes
C28 H28 O3 0.9300 2.6000 2.950(3) 103.00 . yes

loop_
_geom_torsion_atom_site_label_1
_geom_torsion_atom_site_label_2
_geom_torsion_atom_site_label_3
_geom_torsion_atom_site_label_4
_geom_torsion
_geom_torsion_publ_flag
C1 S1 C7 C12 151.9(2) no
C7 S1 C1 C6 122.54(18) no
C1 S1 C7 C8 -30.3(2) no
C7 S1 C1 C2 -62.24(19) no
C18 S2 C4 N2 -55.70(15) no
C18 S2 C4 C3 -174.87(14) no
C4 S2 C18 C17 -100.5(2) no
C4 S2 C18 C13 83.9(2) no
C18 S2 C4 C19 65.18(13) no
O1 S3 C20 C21 -6.1(2) no
O2 S3 N1 C19 124.41(14) no
O1 S3 C20 C25 175.21(17) no
O2 S3 C20 C25 43.7(2) no
N1 S3 C20 C25 -66.76(18) no
O1 S3 N1 C19 -6.53(17) no
C20 S3 N1 C19 -122.54(15) no
N1 S3 C20 C21 111.94(18) no
O2 S3 C20 C21 -137.60(18) no
O4 S4 N2 C6 45.48(15) no
C27 S4 N2 C6 -69.16(14) no
C27 S4 N2 C4 74.72(16) no
O3 S4 C27 C32 -165.15(15) no
O4 S4 N2 C4 -170.64(15) no
O4 S4 C27 C32 -32.72(18) no
N2 S4 C27 C32 79.40(17) no
O3 S4 N2 C6 173.85(13) no
O3 S4 C27 C28 16.19(18) no
O4 S4 C27 C28 148.61(15) no
O3 S4 N2 C4 -42.27(17) no
N2 S4 C27 C28 -99.26(16) no
S3 N1 C19 C4 -174.74(13) no
C4 N2 C6 C1 -13.3(3) no
C6 N2 C4 C19 173.58(15) no
S4 N2 C6 C1 133.42(19) no
S4 N2 C4 S2 144.20(10) no
S4 N2 C4 C19 29.9(2) no
S4 N2 C4 C3 -99.64(16) no
C6 N2 C4 S2 -72.16(17) no
C6 N2 C4 C3 44.00(19) no
C6 C1 C2 C3 -11.3(3) no
S1 C1 C2 C3 173.83(15) no
C2 C1 C6 N2 -4.0(3) no
S1 C1 C6 N2 170.96(15) no
C1 C2 C3 C4 41.5(2) no
C2 C3 C4 S2 59.61(18) no
C2 C3 C4 N2 -58.8(2) no
C2 C3 C4 C19 171.96(16) no
S2 C4 C19 N1 113.91(16) no
C3 C4 C19 N1 -0.2(2) no
N2 C4 C19 N1 -127.96(18) no
C8 C7 C12 C11 -1.3(4) no
S1 C7 C8 C9 -178.6(2) no
S1 C7 C12 C11 176.6(2) no
C12 C7 C8 C9 -0.8(4) no
C7 C8 C9 C10 2.3(5) no
C8 C9 C10 C11 -1.6(5) no
C9 C10 C11 C12 -0.5(6) no
C10 C11 C12 C7 2.0(5) no
C18 C13 C14 C15 -2.0(6) no
C14 C13 C18 C17 2.9(5) no
C14 C13 C18 S2 178.4(3) no
C13 C14 C15 C16 -0.2(8) no
C14 C15 C16 C17 1.6(8) no
C15 C16 C17 C18 -0.8(6) no
C16 C17 C18 C13 -1.5(5) no
C16 C17 C18 S2 -177.1(3) no
S3 C20 C25 C24 178.17(17) no
C25 C20 C21 C22 0.6(3) no
S3 C20 C21 C22 -178.11(17) no
C21 C20 C25 C24 -0.5(3) no
C20 C21 C22 C23 0.3(4) no
C21 C22 C23 C24 -1.2(4) no
C21 C22 C23 C26 177.6(2) no
C26 C23 C24 C25 -177.5(2) no
C22 C23 C24 C25 1.3(4) no
C23 C24 C25 C20 -0.4(4) no
S4 C27 C28 C29 177.63(16) no
C32 C27 C28 C29 -1.0(3) no
S4 C27 C32 C31 -177.30(16) no
C28 C27 C32 C31 1.4(3) no
C27 C28 C29 C30 -0.4(3) no
C28 C29 C30 C31 1.5(3) no
C28 C29 C30 C33 -178.7(2) no
C29 C30 C31 C32 -1.2(3) no
C33 C30 C31 C32 179.0(2) no
C30 C31 C32 C27 -0.3(3) no
